data_2223597
loop_
_publ_author_name
'Choi, Hong Dae'
'Seo, Pil Ja'
'Son, Byeng Wha'
'Lee, Uk'

_publ_section_title
;
 2-(3-Ethylsulfanyl-5-fluoro-1-benzofuran-2-yl)acetic acid
;
_journal_coeditor_code ZQ2007
_journal_issue 10
_journal_name_full 'Acta Crystallographica Section E'
_journal_page_first o2482
_journal_paper_doi 10.1107/S160053680903671X
_journal_volume 65
_journal_year 2009
_chemical_formula_iupac 'C12 H11 F O3 S'
_chemical_formula_moiety 'C12 H11 F O3 S'
_chemical_formula_sum 'C12 H11 F O3 S'
_chemical_formula_weight 254.27
_chemical_name_systematic
;
2-(3-Ethylsulfanyl-5-fluoro-1-benzofuran-2-yl)acetic acid
;
_space_group_IT_number 14
_symmetry_cell_setting monoclinic
_symmetry_space_group_name_Hall '-P 2yn'
_symmetry_space_group_name_H-M 'P 1 21/n 1'
_atom_sites_solution_hydrogens difmap
_atom_sites_solution_primary direct
_atom_sites_solution_secondary difmap
_audit_creation_method 'form.cif (version 2.0)'
_cell_angle_alpha 90.00
_cell_angle_beta 96.1380(10)
_cell_angle_gamma 90.00
_cell_formula_units_Z 4
_cell_length_a 10.6009(9)
_cell_length_b 8.3319(7)
_cell_length_c 13.3950(10)
_cell_measurement_reflns_used 2478
_cell_measurement_temperature 173(2)
_cell_measurement_theta_max 27.4
_cell_measurement_theta_min 2.3
_cell_volume 1176.34(17)
_computing_cell_refinement 'SAINT (Bruker, 2001)'
_computing_data_collection 'SMART (Bruker, 2001)'
_computing_data_reduction 'SAINT (Bruker, 2001)'
_computing_molecular_graphics 'ORTEP-3 (Farrugia, 1997) and DIAMOND (Brandenburg, 1998)'
_computing_publication_material 'SHELXL97 (Sheldrick, 2008'
_computing_structure_refinement 'SHELXL97 (Sheldrick, 2008)'
_computing_structure_solution 'SHELXS97 (Sheldrick, 2008)'
_diffrn_ambient_temperature 173(2)
_diffrn_detector_area_resol_mean 10.0
_diffrn_measured_fraction_theta_full 0.988
_diffrn_measured_fraction_theta_max 0.988
_diffrn_measurement_device_type 'Bruker SMART CCD'
_diffrn_measurement_method '\f and \w scans'
_diffrn_radiation_monochromator graphite
_diffrn_radiation_source 'fine-focus sealed tube'
_diffrn_radiation_type MoK\a
_diffrn_radiation_wavelength 0.71073
_diffrn_reflns_av_R_equivalents 0.0716
_diffrn_reflns_av_sigmaI/netI 0.0670
_diffrn_reflns_limit_h_max 13
_diffrn_reflns_limit_h_min -13
_diffrn_reflns_limit_k_max 10
_diffrn_reflns_limit_k_min -10
_diffrn_reflns_limit_l_max 17
_diffrn_reflns_limit_l_min -17
_diffrn_reflns_number 9646
_diffrn_reflns_theta_full 27.0
_diffrn_reflns_theta_max 27.00
_diffrn_reflns_theta_min 2.33
_exptl_absorpt_coefficient_mu 0.28
_exptl_absorpt_correction_T_max 0.958
_exptl_absorpt_correction_T_min 0.931
_exptl_absorpt_correction_type multi-scan
_exptl_absorpt_process_details '(SADABS; Sheldrick, 2000)'
_exptl_crystal_colour colorless
_exptl_crystal_density_diffrn 1.436
_exptl_crystal_density_method 'not measured'
_exptl_crystal_description block
_exptl_crystal_F_000 528
_exptl_crystal_size_max 0.25
_exptl_crystal_size_mid 0.20
_exptl_crystal_size_min 0.16
_refine_diff_density_max 0.28
_refine_diff_density_min -0.33
_refine_ls_extinction_method none
_refine_ls_goodness_of_fit_ref 1.16
_refine_ls_hydrogen_treatment mixed
_refine_ls_matrix_type full
_refine_ls_number_parameters 159
_refine_ls_number_reflns 2543
_refine_ls_number_restraints 0
_refine_ls_restrained_S_all 1.16
_refine_ls_R_factor_all 0.109
_refine_ls_R_factor_gt 0.047
_refine_ls_shift/su_max_lt 0.001
_refine_ls_shift/su_mean <0.001
_refine_ls_structure_factor_coef Fsqd
_refine_ls_weighting_details 'calc w=1/[\s^2^(Fo^2^)+(0.0000P)^2^+1.5810P] where P=(Fo^2^+2Fc^2^)/3'
_refine_ls_weighting_scheme calc
_refine_ls_wR_factor_gt 0.084
_refine_ls_wR_factor_ref 0.113
_reflns_number_gt 1541
_reflns_number_total 2543
_reflns_threshold_expression I>2\s(I)
_cod_data_source_file zq2007.cif
_cod_data_source_block I
_cod_original_sg_symbol_H-M 'P 21/n'
_cod_database_code 2223597
_cod_database_fobs_code 2223597

loop_
_symmetry_equiv_pos_as_xyz
'x, y, z'
'-x+1/2, y+1/2, -z+1/2'
'-x, -y, -z'
'x-1/2, -y-1/2, z-1/2'

loop_
_atom_site_type_symbol
_atom_site_label
_atom_site_fract_x
_atom_site_fract_y
_atom_site_fract_z
_atom_site_U_iso_or_equiv
_atom_site_adp_type
_atom_site_calc_flag
_atom_site_refinement_flags
_atom_site_occupancy
_atom_site_disorder_assembly
_atom_site_disorder_group
S S 0.76702(8) 0.59687(10) 0.63171(7) 0.0380(2) Uani d . 1 . .
F F 0.2776(2) 0.4175(3) 0.75176(16) 0.0561(6) Uani d . 1 . .
O O1 0.5990(2) 0.2294(2) 0.48565(15) 0.0279(5) Uani d . 1 . .
O O2 0.9881(2) 0.1796(3) 0.4247(2) 0.0459(7) Uani d . 1 . .
H H2 1.034(5) 0.097(6) 0.437(4) 0.11(2) Uiso d . 1 . .
O O3 0.8642(2) 0.0735(3) 0.53184(18) 0.0403(6) Uani d . 1 . .
C C1 0.6717(3) 0.4365(3) 0.5848(2) 0.0252(7) Uani d . 1 . .
C C2 0.5483(3) 0.3918(3) 0.6122(2) 0.0247(7) Uani d . 1 . .
C C3 0.4702(3) 0.4454(4) 0.6824(2) 0.0327(8) Uani d . 1 . .
H H3 0.4934 0.5304 0.7255 0.039 Uiso calc R 1 . .
C C4 0.3580(3) 0.3667(4) 0.6845(3) 0.0374(9) Uani d . 1 . .
C C5 0.3184(3) 0.2392(4) 0.6226(3) 0.0387(9) Uani d . 1 . .
H H5 0.2404 0.1907 0.6280 0.046 Uiso calc R 1 . .
C C6 0.3949(3) 0.1847(4) 0.5531(2) 0.0334(8) Uani d . 1 . .
H H6 0.3711 0.0992 0.5107 0.040 Uiso calc R 1 . .
C C7 0.5087(3) 0.2634(3) 0.5496(2) 0.0251(7) Uani d . 1 . .
C C8 0.6966(3) 0.3365(4) 0.5101(2) 0.0263(7) Uani d . 1 . .
C C9 0.8058(3) 0.3237(4) 0.4507(2) 0.0344(8) Uani d . 1 . .
H H9A 0.8578 0.4190 0.4625 0.041 Uiso calc R 1 . .
H H9B 0.7742 0.3219 0.3801 0.041 Uiso calc R 1 . .
C C10 0.8882(3) 0.1785(4) 0.4735(2) 0.0290(7) Uani d . 1 . .
C C11 0.8469(4) 0.5118(4) 0.7462(3) 0.0505(11) Uani d . 1 . .
H H11A 0.8860 0.5981 0.7871 0.061 Uiso calc R 1 . .
H H11B 0.7840 0.4618 0.7836 0.061 Uiso calc R 1 . .
C C12 0.9460(4) 0.3907(5) 0.7297(3) 0.0584(12) Uani d . 1 . .
H H12A 0.9069 0.2989 0.6959 0.088 Uiso calc R 1 . .
H H12B 0.9889 0.3583 0.7932 0.088 Uiso calc R 1 . .
H H12C 1.0061 0.4369 0.6892 0.088 Uiso calc R 1 . .

loop_
_atom_site_aniso_label
_atom_site_aniso_U_11
_atom_site_aniso_U_22
_atom_site_aniso_U_33
_atom_site_aniso_U_12
_atom_site_aniso_U_13
_atom_site_aniso_U_23
S 0.0381(5) 0.0222(4) 0.0500(5) -0.0057(4) -0.0124(4) 0.0003(4)
F 0.0489(13) 0.0634(15) 0.0605(14) 0.0130(12) 0.0265(11) 0.0092(12)
O1 0.0296(12) 0.0246(11) 0.0286(12) 0.0014(10) -0.0018(10) -0.0065(9)
O2 0.0306(14) 0.0502(17) 0.0602(17) 0.0095(13) 0.0200(13) 0.0200(14)
O3 0.0360(14) 0.0379(14) 0.0499(15) 0.0090(11) 0.0177(12) 0.0116(12)
C1 0.0288(17) 0.0182(15) 0.0268(16) 0.0005(13) -0.0051(13) 0.0020(12)
C2 0.0282(16) 0.0197(15) 0.0245(16) 0.0045(13) -0.0046(13) 0.0024(13)
C3 0.041(2) 0.0254(17) 0.0309(18) 0.0074(15) 0.0003(16) 0.0013(14)
C4 0.036(2) 0.039(2) 0.040(2) 0.0126(16) 0.0109(17) 0.0143(16)
C5 0.0277(18) 0.0320(19) 0.056(2) -0.0019(15) 0.0017(17) 0.0157(17)
C6 0.0317(19) 0.0238(16) 0.042(2) 0.0001(15) -0.0079(16) 0.0053(15)
C7 0.0270(17) 0.0192(15) 0.0278(17) 0.0021(13) -0.0029(14) 0.0036(13)
C8 0.0256(17) 0.0233(15) 0.0294(17) 0.0018(14) -0.0003(14) 0.0020(13)
C9 0.0333(19) 0.0324(18) 0.0375(19) 0.0064(15) 0.0047(16) 0.0048(15)
C10 0.0265(18) 0.0307(17) 0.0298(18) -0.0012(15) 0.0032(14) -0.0001(14)
C11 0.062(3) 0.042(2) 0.042(2) -0.002(2) -0.0234(19) -0.0088(18)
C12 0.051(2) 0.059(3) 0.060(3) 0.002(2) -0.017(2) 0.020(2)

loop_
_atom_type_symbol
_atom_type_description
_atom_type_scat_dispersion_real
_atom_type_scat_dispersion_imag
_atom_type_scat_source
C C 0.0033 0.0016 'International Tables Vol C Tables 4.2.6.8 and 6.1.1.4'
H H 0.0000 0.0000 'International Tables Vol C Tables 4.2.6.8 and 6.1.1.4'
O O 0.0106 0.0060 'International Tables Vol C Tables 4.2.6.8 and 6.1.1.4'
F F 0.0171 0.0103 'International Tables Vol C Tables 4.2.6.8 and 6.1.1.4'
S S 0.1246 0.1234 'International Tables Vol C Tables 4.2.6.8 and 6.1.1.4'

loop_
_geom_angle_atom_site_label_1
_geom_angle_atom_site_label_2
_geom_angle_atom_site_label_3
_geom_angle_site_symmetry_1
_geom_angle_site_symmetry_3
_geom_angle
_geom_angle_publ_flag
C1 S C11 . . 101.79(15) ?
C8 O1 C7 . . 105.8(2) ?
C10 O2 H2 . . 112(4) ?
C8 C1 C2 . . 106.5(3) ?
C8 C1 S . . 125.9(3) ?
C2 C1 S . . 127.5(2) ?
C3 C2 C7 . . 119.4(3) ?
C3 C2 C1 . . 135.2(3) ?
C7 C2 C1 . . 105.5(3) ?
C4 C3 C2 . . 116.3(3) ?
C4 C3 H3 . . 121.8 ?
C2 C3 H3 . . 121.8 ?
C3 C4 F . . 118.1(3) ?
C3 C4 C5 . . 124.5(3) ?
F C4 C5 . . 117.4(3) ?
C6 C5 C4 . . 119.7(3) ?
C6 C5 H5 . . 120.2 ?
C4 C5 H5 . . 120.2 ?
C5 C6 C7 . . 116.6(3) ?
C5 C6 H6 . . 121.7 ?
C7 C6 H6 . . 121.7 ?
C6 C7 O1 . . 126.2(3) ?
C6 C7 C2 . . 123.5(3) ?
O1 C7 C2 . . 110.3(3) ?
C1 C8 O1 . . 112.0(3) ?
C1 C8 C9 . . 132.1(3) ?
O1 C8 C9 . . 115.9(3) ?
C8 C9 C10 . . 114.9(3) ?
C8 C9 H9A . . 108.6 ?
C10 C9 H9A . . 108.6 ?
C8 C9 H9B . . 108.6 ?
C10 C9 H9B . . 108.6 ?
H9A C9 H9B . . 107.5 ?
O3 C10 O2 . . 124.3(3) ?
O3 C10 C9 . . 123.5(3) ?
O2 C10 C9 . . 112.2(3) ?
C12 C11 S . . 114.3(3) ?
C12 C11 H11A . . 108.7 ?
S C11 H11A . . 108.7 ?
C12 C11 H11B . . 108.7 ?
S C11 H11B . . 108.7 ?
H11A C11 H11B . . 107.6 ?
C11 C12 H12A . . 109.5 ?
C11 C12 H12B . . 109.5 ?
H12A C12 H12B . . 109.5 ?
C11 C12 H12C . . 109.5 ?
H12A C12 H12C . . 109.5 ?
H12B C12 H12C . . 109.5 ?

loop_
_geom_bond_atom_site_label_1
_geom_bond_atom_site_label_2
_geom_bond_site_symmetry_2
_geom_bond_distance
_geom_bond_publ_flag
S C1 . 1.751(3) ?
S C11 . 1.815(4) ?
F C4 . 1.371(4) ?
O1 C8 . 1.379(4) ?
O1 C7 . 1.380(4) ?
O2 C10 . 1.303(4) ?
O2 H2 . 0.85(5) ?
O3 C10 . 1.217(4) ?
C1 C8 . 1.349(4) ?
C1 C2 . 1.445(4) ?
C2 C3 . 1.391(4) ?
C2 C7 . 1.395(4) ?
C3 C4 . 1.362(5) ?
C3 H3 . 0.9300 ?
C4 C5 . 1.385(5) ?
C5 C6 . 1.376(5) ?
C5 H5 . 0.9300 ?
C6 C7 . 1.379(4) ?
C6 H6 . 0.9300 ?
C8 C9 . 1.477(4) ?
C9 C10 . 1.504(4) ?
C9 H9A . 0.9700 ?
C9 H9B . 0.9700 ?
C11 C12 . 1.491(5) ?
C11 H11A . 0.9700 ?
C11 H11B . 0.9700 ?
C12 H12A . 0.9600 ?
C12 H12B . 0.9600 ?
C12 H12C . 0.9600 ?

loop_
_geom_hbond_atom_site_label_D
_geom_hbond_atom_site_label_H
_geom_hbond_atom_site_label_A
_geom_hbond_site_symmetry_A
_geom_hbond_distance_DH
_geom_hbond_distance_HA
_geom_hbond_distance_DA
_geom_hbond_angle_DHA
O2 H2 O3 3_756 0.85(5) 1.81(5) 2.654(3) 177(5)

loop_
_geom_torsion_atom_site_label_1
_geom_torsion_atom_site_label_2
_geom_torsion_atom_site_label_3
_geom_torsion_atom_site_label_4
_geom_torsion_site_symmetry_1
_geom_torsion_site_symmetry_2
_geom_torsion_site_symmetry_3
_geom_torsion_site_symmetry_4
_geom_torsion
_geom_torsion_publ_flag
C11 S C1 C8 . . . . -101.3(3) ?
C11 S C1 C2 . . . . 83.6(3) ?
C8 C1 C2 C3 . . . . 179.5(3) ?
S C1 C2 C3 . . . . -4.6(5) ?
C8 C1 C2 C7 . . . . 0.4(3) ?
S C1 C2 C7 . . . . 176.2(2) ?
C7 C2 C3 C4 . . . . -0.2(4) ?
C1 C2 C3 C4 . . . . -179.3(3) ?
C2 C3 C4 F . . . . -179.1(3) ?
C2 C3 C4 C5 . . . . 0.2(5) ?
C3 C4 C5 C6 . . . . 0.0(5) ?
F C4 C5 C6 . . . . 179.3(3) ?
C4 C5 C6 C7 . . . . -0.2(5) ?
C5 C6 C7 O1 . . . . -179.6(3) ?
C5 C6 C7 C2 . . . . 0.3(4) ?
C8 O1 C7 C6 . . . . -179.1(3) ?
C8 O1 C7 C2 . . . . 1.0(3) ?
C3 C2 C7 C6 . . . . -0.1(4) ?
C1 C2 C7 C6 . . . . 179.3(3) ?
C3 C2 C7 O1 . . . . 179.8(3) ?
C1 C2 C7 O1 . . . . -0.8(3) ?
C2 C1 C8 O1 . . . . 0.2(3) ?
S C1 C8 O1 . . . . -175.7(2) ?
C2 C1 C8 C9 . . . . 179.1(3) ?
S C1 C8 C9 . . . . 3.2(5) ?
C7 O1 C8 C1 . . . . -0.7(3) ?
C7 O1 C8 C9 . . . . -179.8(2) ?
C1 C8 C9 C10 . . . . 109.0(4) ?
O1 C8 C9 C10 . . . . -72.1(4) ?
C8 C9 C10 O3 . . . . 4.1(5) ?
C8 C9 C10 O2 . . . . -175.1(3) ?
C1 S C11 C12 . . . . 72.7(3) ?

loop_
_cod_related_entry_id
_cod_related_entry_database
_cod_related_entry_code
1 ChemSpider 24743301
